data_4306588
loop_
_publ_author_name
'Paul D. Knight'
'Andrew J. P. White'
'Charlotte K. Williams'

_publ_section_title
;
Dinuclear Zinc Complexes Using Pentadentate Phenolate Ligands
;
_journal_name_full 'Inorganic Chemistry'
_journal_page_first 11711
_journal_page_last 11719
_journal_paper_doi 10.1021/ic8014173
_journal_volume 47
_journal_year 2008
_chemical_formula_sum 'C21 H40 I2 N4 O2 Zn2'
_chemical_formula_weight 765.11
_chemical_name_systematic
; 
 ? 
;
_space_group_IT_number 61
_symmetry_cell_setting orthorhombic
_symmetry_space_group_name_Hall '-P 2ac 2ab'
_symmetry_space_group_name_H-M 'P b c a'
_atom_sites_solution_hydrogens geom
_atom_sites_solution_primary direct
_atom_sites_solution_secondary difmap
_audit_creation_method SHELXL-97
_cell_angle_alpha 90.00
_cell_angle_beta 90.00
_cell_angle_gamma 90.00
_cell_formula_units_Z 8
_cell_length_a 10.8570(14)
_cell_length_b 17.1423(7)
_cell_length_c 30.650(2)
_cell_measurement_reflns_used 37884
_cell_measurement_temperature 173(2)
_cell_measurement_theta_max 31.9190
_cell_measurement_theta_min 3.7998
_cell_volume 5704.4(9)
_computing_cell_refinement 'CrysAlis RED, Oxford Diffraction Ltd'
_computing_data_collection 'CrysAlis CCD, Oxford Diffraction Ltd'
_computing_data_reduction 'CrysAlis RED, Oxford Diffraction Ltd'
_computing_molecular_graphics 'Bruker SHELXTL'
_computing_publication_material 'Bruker SHELXTL'
_computing_structure_refinement 'SHELXL-97 (Sheldrick, 1997)'
_computing_structure_solution 'SHELXS-97 (Sheldrick, 1990)'
_diffrn_ambient_temperature 173(2)
_diffrn_detector_area_resol_mean 15.9863
_diffrn_measured_fraction_theta_full 0.938
_diffrn_measured_fraction_theta_max 0.938
_diffrn_measurement_device_type 'OD Xcalibur 3'
_diffrn_measurement_method 'omega scans'
_diffrn_radiation_monochromator graphite
_diffrn_radiation_source 'Enhance (Mo) X-ray Source'
_diffrn_radiation_type MoK\a
_diffrn_radiation_wavelength 0.71073
_diffrn_reflns_av_R_equivalents 0.0278
_diffrn_reflns_av_sigmaI/netI 0.0195
_diffrn_reflns_limit_h_max 15
_diffrn_reflns_limit_h_min -15
_diffrn_reflns_limit_k_max 25
_diffrn_reflns_limit_k_min -25
_diffrn_reflns_limit_l_max 42
_diffrn_reflns_limit_l_min -45
_diffrn_reflns_number 72831
_diffrn_reflns_theta_full 31.97
_diffrn_reflns_theta_max 31.97
_diffrn_reflns_theta_min 3.94
_exptl_absorpt_coefficient_mu 3.869
_exptl_absorpt_correction_T_max 1.07296
_exptl_absorpt_correction_T_min 0.93001
_exptl_absorpt_correction_type multi-scan
_exptl_absorpt_process_details
; 
CrysAlis RED, Oxford Diffraction Ltd., 
Version 1.171.29.8 (release 17-03-2006 CrysAlis171 .NET) 
(compiled Mar 17 2006,10:57:34) 
Empirical absorption correction using spherical harmonics, 
implemented in SCALE3 ABSPACK scaling algorithm. 
;
_exptl_crystal_colour Colourless
_exptl_crystal_density_diffrn 1.782
_exptl_crystal_density_method 'not measured'
_exptl_crystal_description blocks
_exptl_crystal_F_000 3008
_exptl_crystal_size_max 0.21
_exptl_crystal_size_mid 0.16
_exptl_crystal_size_min 0.15
_refine_diff_density_max 1.048
_refine_diff_density_min -0.915
_refine_diff_density_rms 0.090
_refine_ls_extinction_method none
_refine_ls_goodness_of_fit_ref 1.054
_refine_ls_hydrogen_treatment constr
_refine_ls_matrix_type full
_refine_ls_number_parameters 286
_refine_ls_number_reflns 9277
_refine_ls_number_restraints 1
_refine_ls_restrained_S_all 1.059
_refine_ls_R_factor_all 0.0474
_refine_ls_R_factor_gt 0.0317
_refine_ls_shift/su_max 0.001
_refine_ls_shift/su_mean 0.000
_refine_ls_structure_factor_coef Fsqd
_refine_ls_weighting_details 'calc w=1/[\s^2^(Fo^2^)+(0.0221P)^2^+10.2761P] where P=(Fo^2^+2Fc^2^)/3'
_refine_ls_weighting_scheme calc
_refine_ls_wR_factor_gt 0.0671
_refine_ls_wR_factor_ref 0.0702
_reflns_number_gt 7170
_reflns_number_total 9277
_reflns_threshold_expression >2sigma(I)
_cod_data_source_file ic8014173_si_002_1.cif
_cod_data_source_block Compound_1
_cod_depositor_comments
;
The following automatic conversions were performed:
'_symmetry_cell_setting' value 'Orthorhombic' changed to 'orthorhombic'
according to '/home/saulius/struct/CIF-dictionaries/cif_core.dic'
dictionary named 'cif_core.dic' version 2.4.1 from 2010-06-29.

Automatic conversion script
Id: cif_fix_enum 1527 2010-12-29 10:47:43Z saulius 
;
_cod_database_code 4306588

loop_
_symmetry_equiv_pos_as_xyz
'x, y, z'
'-x+1/2, -y, z+1/2'
'-x, y+1/2, -z+1/2'
'x+1/2, -y+1/2, -z'
'-x, -y, -z'
'x-1/2, y, -z-1/2'
'x, -y-1/2, z-1/2'
'-x-1/2, y-1/2, z'

loop_
_atom_site_label
_atom_site_type_symbol
_atom_site_fract_x
_atom_site_fract_y
_atom_site_fract_z
_atom_site_U_iso_or_equiv
_atom_site_adp_type
_atom_site_occupancy
_atom_site_symmetry_multiplicity
_atom_site_calc_flag
_atom_site_refinement_flags
_atom_site_disorder_assembly
_atom_site_disorder_group
Zn1 Zn 0.69914(2) 0.362263(16) 0.118729(9) 0.02245(6) Uani 1 1 d . A .
I1 I 0.80989(2) 0.438451(14) 0.055971(7) 0.05030(7) Uani 1 1 d . . .
Zn2 Zn 0.40855(3) 0.363907(17) 0.108685(9) 0.02308(6) Uani 1 1 d D . .
I2 I 0.28484(3) 0.29073(2) 0.168693(9) 0.03841(10) Uani 0.953(2) 1 d PD A 1
I2' I 0.3239(11) 0.2709(5) 0.1598(3) 0.063(2) Uiso 0.047(2) 1 d PD A 2
O1 O 0.54409(16) 0.42933(10) 0.13354(6) 0.0265(4) Uani 1 1 d . A .
C1 C 0.5248(2) 0.48318(14) 0.16465(8) 0.0254(5) Uani 1 1 d . . .
C2 C 0.5853(3) 0.47876(16) 0.20480(9) 0.0303(5) Uani 1 1 d . A .
C3 C 0.5648(3) 0.53671(18) 0.23598(9) 0.0373(6) Uani 1 1 d . . .
H3A H 0.6089 0.5343 0.2627 0.045 Uiso 1 1 calc R A .
C4 C 0.4829(3) 0.59747(16) 0.22950(9) 0.0372(6) Uani 1 1 d . A .
C5 C 0.4216(3) 0.59983(16) 0.18960(10) 0.0342(6) Uani 1 1 d . . .
H5A H 0.3636 0.6403 0.1845 0.041 Uiso 1 1 calc R A .
C6 C 0.4422(2) 0.54506(14) 0.15703(9) 0.0275(5) Uani 1 1 d . A .
C7 C 0.6679(3) 0.41111(19) 0.21411(9) 0.0396(7) Uani 1 1 d . . .
H7A H 0.6181 0.3627 0.2143 0.048 Uiso 1 1 calc R A .
H7B H 0.7037 0.4176 0.2436 0.048 Uiso 1 1 calc R . .
N8 N 0.7703(2) 0.40207(15) 0.18193(8) 0.0353(5) Uani 1 1 d . A .
C9 C 0.8561(3) 0.3414(2) 0.19892(11) 0.0512(9) Uani 1 1 d . . .
H9A H 0.9146 0.3656 0.2197 0.061 Uiso 1 1 calc R A .
H9B H 0.8086 0.3011 0.2148 0.061 Uiso 1 1 calc R . .
C10 C 0.9255(3) 0.3043(2) 0.16278(12) 0.0452(8) Uani 1 1 d . A .
H10A H 0.9741 0.3444 0.1472 0.054 Uiso 1 1 calc R . .
H10B H 0.9835 0.2654 0.1749 0.054 Uiso 1 1 calc R . .
N11 N 0.8411(2) 0.26537(14) 0.13162(8) 0.0340(5) Uani 1 1 d . . .
C12 C 0.8357(3) 0.4772(2) 0.17671(12) 0.0485(8) Uani 1 1 d . . .
H12A H 0.8670 0.4945 0.2051 0.073 Uiso 1 1 calc R A .
H12B H 0.7788 0.5164 0.1651 0.073 Uiso 1 1 calc R . .
H12C H 0.9048 0.4705 0.1565 0.073 Uiso 1 1 calc R . .
C13 C 0.9181(3) 0.2423(2) 0.09402(13) 0.0509(8) Uani 1 1 d . A .
H13A H 0.9751 0.2009 0.1030 0.076 Uiso 1 1 calc R . .
H13B H 0.9651 0.2875 0.0837 0.076 Uiso 1 1 calc R . .
H13C H 0.8652 0.2231 0.0704 0.076 Uiso 1 1 calc R . .
C14 C 0.7851(3) 0.1951(2) 0.15048(14) 0.0559(10) Uani 1 1 d . A .
H14A H 0.8490 0.1557 0.1554 0.084 Uiso 1 1 calc R . .
H14B H 0.7231 0.1744 0.1303 0.084 Uiso 1 1 calc R . .
H14C H 0.7458 0.2084 0.1783 0.084 Uiso 1 1 calc R . .
C15 C 0.4610(4) 0.6588(2) 0.26394(12) 0.0589(10) Uani 1 1 d . . .
H15A H 0.4377 0.6335 0.2914 0.088 Uiso 1 1 calc R A .
H15B H 0.3945 0.6936 0.2545 0.088 Uiso 1 1 calc R . .
H15C H 0.5365 0.6891 0.2683 0.088 Uiso 1 1 calc R . .
C16 C 0.3797(3) 0.54977(15) 0.11370(9) 0.0309(5) Uani 1 1 d . . .
H16A H 0.3330 0.5993 0.1119 0.037 Uiso 1 1 calc R A .
H16B H 0.4426 0.5500 0.0903 0.037 Uiso 1 1 calc R . .
N17 N 0.2944(2) 0.48345(13) 0.10672(8) 0.0304(5) Uani 1 1 d . A .
C18 C 0.2415(3) 0.48699(19) 0.06225(10) 0.0400(7) Uani 1 1 d . . .
H18A H 0.3015 0.5116 0.0422 0.048 Uiso 1 1 calc R A .
H18B H 0.1661 0.5194 0.0626 0.048 Uiso 1 1 calc R . .
C19 C 0.2108(3) 0.4064(2) 0.04621(11) 0.0430(7) Uani 1 1 d . A .
H19A H 0.1472 0.3832 0.0654 0.052 Uiso 1 1 calc R . .
H19B H 0.1763 0.4099 0.0164 0.052 Uiso 1 1 calc R . .
N20 N 0.3204(2) 0.35554(15) 0.04572(8) 0.0351(5) Uani 1 1 d . A .
C21 C 0.1944(3) 0.48651(19) 0.13936(11) 0.0411(7) Uani 1 1 d . . .
H21A H 0.1510 0.5365 0.1370 0.062 Uiso 1 1 calc R A .
H21B H 0.2293 0.4814 0.1687 0.062 Uiso 1 1 calc R . .
H21C H 0.1364 0.4437 0.1341 0.062 Uiso 1 1 calc R . .
C22 C 0.2785(3) 0.2753(2) 0.03519(12) 0.0494(8) Uani 1 1 d . . .
H22A H 0.2398 0.2750 0.0063 0.074 Uiso 1 1 calc R A .
H22B H 0.2187 0.2581 0.0571 0.074 Uiso 1 1 calc R . .
H22C H 0.3493 0.2399 0.0352 0.074 Uiso 1 1 calc R . .
C23 C 0.4088(3) 0.3822(2) 0.01230(10) 0.0480(8) Uani 1 1 d . . .
H23A H 0.3706 0.3787 -0.0166 0.072 Uiso 1 1 calc R A .
H23B H 0.4824 0.3493 0.0131 0.072 Uiso 1 1 calc R . .
H23C H 0.4319 0.4365 0.0182 0.072 Uiso 1 1 calc R . .
O30 O 0.56131(16) 0.29843(10) 0.09644(6) 0.0288(4) Uani 1 1 d . A .
C31 C 0.5742(3) 0.22915(17) 0.07234(10) 0.0361(6) Uani 1 1 d . . .
H31A H 0.6627 0.2158 0.0705 0.043 Uiso 1 1 calc R A .
H31B H 0.5439 0.2382 0.0423 0.043 Uiso 1 1 calc R . .
C32 C 0.5048(3) 0.16020(18) 0.09186(14) 0.0511(8) Uani 1 1 d . A .
H32A H 0.5177 0.1139 0.0737 0.077 Uiso 1 1 calc R . .
H32B H 0.4166 0.1723 0.0931 0.077 Uiso 1 1 calc R . .
H32C H 0.5353 0.1500 0.1214 0.077 Uiso 1 1 calc R . .

loop_
_atom_site_aniso_label
_atom_site_aniso_U_11
_atom_site_aniso_U_22
_atom_site_aniso_U_33
_atom_site_aniso_U_23
_atom_site_aniso_U_13
_atom_site_aniso_U_12
Zn1 0.01985(12) 0.02260(13) 0.02491(13) 0.00156(10) -0.00071(10) -0.00082(10)
I1 0.05127(13) 0.05636(14) 0.04328(12) 0.02633(10) 0.00456(9) -0.00782(10)
Zn2 0.02037(12) 0.02561(13) 0.02326(13) 0.00031(11) -0.00263(10) -0.00175(11)
I2 0.03573(14) 0.04035(15) 0.03914(13) 0.01355(9) 0.00891(10) -0.00177(10)
O1 0.0219(8) 0.0260(8) 0.0316(9) -0.0096(7) -0.0031(7) 0.0009(7)
C1 0.0246(11) 0.0241(11) 0.0275(12) -0.0037(9) 0.0032(9) -0.0032(9)
C2 0.0350(14) 0.0290(13) 0.0268(12) -0.0025(10) 0.0012(10) -0.0020(11)
C3 0.0488(17) 0.0401(15) 0.0230(12) -0.0056(11) 0.0042(12) -0.0067(13)
C4 0.0502(17) 0.0283(13) 0.0331(14) -0.0071(11) 0.0144(13) -0.0084(12)
C5 0.0392(15) 0.0215(12) 0.0419(15) -0.0021(11) 0.0118(12) 0.0004(11)
C6 0.0280(12) 0.0222(11) 0.0323(13) -0.0002(9) 0.0052(10) -0.0026(10)
C7 0.0485(17) 0.0452(17) 0.0251(13) 0.0004(11) -0.0041(12) 0.0077(14)
N8 0.0297(12) 0.0411(13) 0.0353(12) -0.0039(10) -0.0097(9) 0.0074(10)
C9 0.0471(19) 0.065(2) 0.0415(17) -0.0014(16) -0.0198(15) 0.0196(17)
C10 0.0287(14) 0.0500(18) 0.057(2) 0.0032(15) -0.0098(13) 0.0093(13)
N11 0.0284(11) 0.0313(12) 0.0424(13) 0.0059(10) -0.0016(10) 0.0042(9)
C12 0.0314(15) 0.055(2) 0.059(2) -0.0191(16) -0.0063(14) -0.0070(14)
C13 0.0380(17) 0.0486(19) 0.066(2) -0.0015(17) 0.0091(16) 0.0125(15)
C14 0.0407(18) 0.0466(19) 0.080(3) 0.0327(18) 0.0008(17) 0.0022(15)
C15 0.088(3) 0.0448(19) 0.0444(18) -0.0170(15) 0.0196(19) 0.0013(19)
C16 0.0328(13) 0.0243(12) 0.0357(14) 0.0055(10) 0.0030(11) 0.0021(10)
N17 0.0274(11) 0.0314(11) 0.0325(11) 0.0055(9) -0.0023(9) 0.0010(9)
C18 0.0379(15) 0.0407(16) 0.0414(16) 0.0086(13) -0.0140(13) 0.0077(13)
C19 0.0341(15) 0.0520(18) 0.0429(16) 0.0022(14) -0.0178(13) 0.0012(14)
N20 0.0363(12) 0.0385(13) 0.0306(11) 0.0000(10) -0.0084(10) -0.0027(10)
C21 0.0298(14) 0.0428(16) 0.0506(18) 0.0044(14) 0.0085(13) 0.0037(12)
C22 0.056(2) 0.0464(18) 0.0461(18) -0.0067(14) -0.0222(16) -0.0076(16)
C23 0.058(2) 0.055(2) 0.0306(15) 0.0055(13) 0.0006(14) 0.0013(17)
O30 0.0226(8) 0.0246(8) 0.0392(10) -0.0083(7) -0.0005(7) -0.0013(7)
C31 0.0342(14) 0.0333(14) 0.0409(15) -0.0089(12) 0.0020(12) 0.0003(11)
C32 0.0458(18) 0.0297(15) 0.078(2) -0.0069(16) -0.0019(18) -0.0045(14)

loop_
_atom_type_symbol
_atom_type_description
_atom_type_scat_dispersion_real
_atom_type_scat_dispersion_imag
_atom_type_scat_source
C C 0.0033 0.0016 'International Tables Vol C Tables 4.2.6.8 and 6.1.1.4'
H H 0.0000 0.0000 'International Tables Vol C Tables 4.2.6.8 and 6.1.1.4'
N N 0.0061 0.0033 'International Tables Vol C Tables 4.2.6.8 and 6.1.1.4'
O O 0.0106 0.0060 'International Tables Vol C Tables 4.2.6.8 and 6.1.1.4'
Zn Zn 0.2839 1.4301 'International Tables Vol C Tables 4.2.6.8 and 6.1.1.4'
I I -0.4742 1.8119 'International Tables Vol C Tables 4.2.6.8 and 6.1.1.4'

loop_
_geom_angle_atom_site_label_1
_geom_angle_atom_site_label_2
_geom_angle_atom_site_label_3
_geom_angle
_geom_angle_site_symmetry_1
_geom_angle_site_symmetry_3
_geom_angle_publ_flag
O30 Zn1 O1 76.68(7) . . ?
O30 Zn1 N8 138.09(9) . . ?
O1 Zn1 N8 85.45(8) . . ?
O30 Zn1 N11 99.61(8) . . ?
O1 Zn1 N11 154.20(8) . . ?
N8 Zn1 N11 80.63(9) . . ?
O30 Zn1 I1 111.72(6) . . ?
O1 Zn1 I1 104.79(5) . . ?
N8 Zn1 I1 109.39(7) . . ?
N11 Zn1 I1 100.30(6) . . ?
O1 Zn2 O30 77.31(7) . . ?
O1 Zn2 N20 134.71(9) . . ?
O30 Zn2 N20 99.17(9) . . ?
O1 Zn2 N17 84.87(7) . . ?
O30 Zn2 N17 152.59(8) . . ?
N20 Zn2 N17 78.76(9) . . ?
O1 Zn2 I2' 113.71(19) . . ?
O30 Zn2 I2' 93.8(3) . . ?
N20 Zn2 I2' 111.58(19) . . ?
N17 Zn2 I2' 112.6(3) . . ?
O1 Zn2 I2 112.40(6) . . ?
O30 Zn2 I2 106.56(6) . . ?
N20 Zn2 I2 111.80(7) . . ?
N17 Zn2 I2 99.39(6) . . ?
I2' Zn2 I2 13.3(3) . . ?
C1 O1 Zn2 122.73(15) . . ?
C1 O1 Zn1 131.16(15) . . ?
Zn2 O1 Zn1 101.62(7) . . ?
O1 C1 C2 121.0(2) . . ?
O1 C1 C6 119.9(2) . . ?
C2 C1 C6 119.1(2) . . ?
C3 C2 C1 119.3(3) . . ?
C3 C2 C7 121.2(3) . . ?
C1 C2 C7 119.5(2) . . ?
C4 C3 C2 122.7(3) . . ?
C3 C4 C5 117.1(2) . . ?
C3 C4 C15 121.7(3) . . ?
C5 C4 C15 121.2(3) . . ?
C6 C5 C4 122.3(3) . . ?
C5 C6 C1 119.5(3) . . ?
C5 C6 C16 121.9(2) . . ?
C1 C6 C16 118.5(2) . . ?
C2 C7 N8 113.6(2) . . ?
C12 N8 C9 110.2(3) . . ?
C12 N8 C7 109.8(2) . . ?
C9 N8 C7 107.9(3) . . ?
C12 N8 Zn1 110.1(2) . . ?
C9 N8 Zn1 108.16(19) . . ?
C7 N8 Zn1 110.70(17) . . ?
C10 C9 N8 110.9(3) . . ?
N11 C10 C9 111.1(3) . . ?
C14 N11 C13 108.8(3) . . ?
C14 N11 C10 111.8(3) . . ?
C13 N11 C10 105.8(2) . . ?
C14 N11 Zn1 112.50(19) . . ?
C13 N11 Zn1 116.0(2) . . ?
C10 N11 Zn1 101.54(17) . . ?
N17 C16 C6 111.8(2) . . ?
C21 N17 C18 109.7(2) . . ?
C21 N17 C16 109.5(2) . . ?
C18 N17 C16 110.1(2) . . ?
C21 N17 Zn2 113.18(17) . . ?
C18 N17 Zn2 105.00(18) . . ?
C16 N17 Zn2 109.25(15) . . ?
N17 C18 C19 110.5(2) . . ?
N20 C19 C18 111.5(2) . . ?
C23 N20 C19 110.4(3) . . ?
C23 N20 C22 109.6(3) . . ?
C19 N20 C22 107.6(2) . . ?
C23 N20 Zn2 108.17(19) . . ?
C19 N20 Zn2 108.00(18) . . ?
C22 N20 Zn2 113.08(19) . . ?
C31 O30 Zn1 125.06(16) . . ?
C31 O30 Zn2 130.03(17) . . ?
Zn1 O30 Zn2 104.34(8) . . ?
O30 C31 C32 113.6(3) . . ?

loop_
_geom_bond_atom_site_label_1
_geom_bond_atom_site_label_2
_geom_bond_distance
_geom_bond_site_symmetry_2
_geom_bond_publ_flag
Zn1 O30 1.9758(17) . ?
Zn1 O1 2.0885(17) . ?
Zn1 N8 2.194(2) . ?
Zn1 N11 2.300(2) . ?
Zn1 I1 2.6175(4) . ?
Zn2 O1 2.0008(17) . ?
Zn2 O30 2.0375(18) . ?
Zn2 N20 2.159(2) . ?
Zn2 N17 2.396(2) . ?
Zn2 I2' 2.417(8) . ?
Zn2 I2 2.6001(4) . ?
O1 C1 1.344(3) . ?
C1 C2 1.397(4) . ?
C1 C6 1.408(4) . ?
C2 C3 1.396(4) . ?
C2 C7 1.494(4) . ?
C3 C4 1.384(4) . ?
C4 C5 1.393(4) . ?
C4 C15 1.509(4) . ?
C5 C6 1.389(4) . ?
C6 C16 1.494(4) . ?
C7 N8 1.494(4) . ?
N8 C12 1.480(4) . ?
N8 C9 1.490(4) . ?
C9 C10 1.483(5) . ?
C10 N11 1.482(4) . ?
N11 C14 1.467(4) . ?
N11 C13 1.478(4) . ?
C16 N17 1.482(3) . ?
N17 C21 1.477(4) . ?
N17 C18 1.480(4) . ?
C18 C19 1.504(5) . ?
C19 N20 1.476(4) . ?
N20 C23 1.476(4) . ?
N20 C22 1.484(4) . ?
O30 C31 1.405(3) . ?
C31 C32 1.524(4) . ?
